data_7114450
loop_
_publ_author_name
'Rogez, Guillaume'
'Marvilliers, Arnaud'
'Sarr, Papa'
'Parsons, Simon'
'Teat, Simon J.'
'Ricard, Louis'
'Mallah, Talal'

_publ_section_title
;
 Tuning the optical properties of Prussian blue-like complexes
;
_journal_issue 14
_journal_name_full 'Chemical Communications'
_journal_page_first 1460
_journal_paper_doi 10.1039/b202288e
_journal_year 2002
_chemical_formula_sum 'C21 H25 Cl Fe N3 O2'
_chemical_formula_weight 442.74
_chemical_name_systematic
; 
? 
;
_space_group_IT_number 14
_symmetry_cell_setting monoclinic
_symmetry_space_group_name_Hall '-P 2ybc'
_symmetry_space_group_name_H-M 'P 1 21/c 1'
_atom_sites_solution_hydrogens geom
_atom_sites_solution_primary direct
_atom_sites_solution_secondary difmap
_audit_creation_method SHELXL-97
_cell_angle_alpha 90.000(5)
_cell_angle_beta 98.140(5)
_cell_angle_gamma 90.000(5)
_cell_formula_units_Z 4
_cell_length_a 7.864(5)
_cell_length_b 22.044(5)
_cell_length_c 11.560(5)
_cell_measurement_reflns_used 251
_cell_measurement_temperature 150.0(10)
_cell_measurement_theta_max 20.0
_cell_measurement_theta_min 3.0
_cell_volume 1983.8(16)
_computing_structure_refinement 'SHELXL-97 (Sheldrick, 1997)'
_computing_structure_solution 'SHELXS-97 (Sheldrick, 1990)'
_diffrn_ambient_temperature 150.0(10)
_diffrn_measured_fraction_theta_full .684
_diffrn_measured_fraction_theta_max .684
_diffrn_measurement_device_type KappaCCD
_diffrn_measurement_method 'phi and omega scans'
_diffrn_radiation_monochromator graphite
_diffrn_radiation_source 'fine-focus sealed tube'
_diffrn_radiation_type MoK\a
_diffrn_radiation_wavelength 0.71069
_diffrn_reflns_av_R_equivalents 0.0212
_diffrn_reflns_av_sigmaI/netI 0.0616
_diffrn_reflns_limit_h_max 9
_diffrn_reflns_limit_h_min -9
_diffrn_reflns_limit_k_max 19
_diffrn_reflns_limit_k_min -31
_diffrn_reflns_limit_l_max 16
_diffrn_reflns_limit_l_min -16
_diffrn_reflns_number 4971
_diffrn_reflns_theta_full 30.02
_diffrn_reflns_theta_max 30.02
_diffrn_reflns_theta_min 3.09
_exptl_absorpt_coefficient_mu 0.917
_exptl_absorpt_correction_T_max 0.8979
_exptl_absorpt_correction_T_min 0.8378
_exptl_crystal_colour purple
_exptl_crystal_density_diffrn 1.482
_exptl_crystal_density_method 'not measured'
_exptl_crystal_description plate
_exptl_crystal_F_000 924
_exptl_crystal_size_max 0.20
_exptl_crystal_size_mid 0.20
_exptl_crystal_size_min 0.12
_refine_diff_density_max .584
_refine_diff_density_min -.602
_refine_diff_density_rms .078
_refine_ls_extinction_method none
_refine_ls_goodness_of_fit_ref 1.031
_refine_ls_hydrogen_treatment mixed
_refine_ls_matrix_type full
_refine_ls_number_parameters 254
_refine_ls_number_reflns 3959
_refine_ls_number_restraints 0
_refine_ls_restrained_S_all 1.031
_refine_ls_R_factor_all 0.0644
_refine_ls_R_factor_gt 0.0435
_refine_ls_shift/su_max 0.001
_refine_ls_shift/su_mean 0.000
_refine_ls_structure_factor_coef Fsqd
_refine_ls_weighting_details 'calc w=1/[\s^2^(Fo^2^)+(0.0668P)^2^+0.0000P] where P=(Fo^2^+2Fc^2^)/3'
_refine_ls_weighting_scheme calc
_refine_ls_wR_factor_gt 0.1078
_refine_ls_wR_factor_ref 0.1195
_reflns_number_gt 2967
_reflns_number_total 3959
_reflns_threshold_expression >2sigma(I)
_cod_data_source_file b202288e.txt
_cod_data_source_block feno
_cod_depositor_comments
;
The following automatic conversions were performed:

'_symmetry_cell_setting' value 'Monoclinic' changed to 'monoclinic'
according to
/usr/data/users/saulius/automatic-downloads/retrospective/RSC/lib/dictionaries/cif_core.dic
dictionary named 'cif_core.dic' version 2.4.2 from 2011-04-26.

Automatic conversion script
Id: cif_fix_values 2281 2013-09-26 08:29:07Z andrius 
;
_cod_original_sg_symbol_H-M 'P21/c     '
_cod_database_code 7114450

loop_
_symmetry_equiv_pos_as_xyz
'x, y, z'
'-x, y+1/2, -z+1/2'
'-x, -y, -z'
'x, -y-1/2, z-1/2'

loop_
_atom_site_label
_atom_site_type_symbol
_atom_site_fract_x
_atom_site_fract_y
_atom_site_fract_z
_atom_site_U_iso_or_equiv
_atom_site_adp_type
_atom_site_occupancy
_atom_site_symmetry_multiplicity
_atom_site_calc_flag
_atom_site_refinement_flags
Fe1 Fe 0.60345(5) 0.082556(13) 0.77989(2) 0.01552(14) Uani 1 1 d .
Cl1 Cl 0.43146(10) 0.01020(2) 0.66791(5) 0.0228(2) Uani 1 1 d .
O1 O 0.7508(3) 0.14308(6) 0.86940(12) 0.0175(5) Uani 1 1 d .
O2 O 0.4052(3) 0.11760(6) 0.83676(13) 0.0201(5) Uani 1 1 d .
N1 N 0.6676(3) 0.02537(8) 0.92466(15) 0.0169(5) Uani 1 1 d .
N2 N 0.8425(3) 0.03932(8) 0.71730(15) 0.0166(5) Uani 1 1 d .
N3 N 0.5737(3) 0.14530(8) 0.64185(15) 0.0189(6) Uani 1 1 d .
C1 C 0.7665(4) 0.15292(9) 0.98243(18) 0.0157(6) Uani 1 1 d .
C2 C 0.8307(4) 0.20916(10) 1.02699(19) 0.0217(7) Uani 1 1 d .
H2 H 0.8588 0.2395 0.9745 0.026 Uiso 1 1 calc R
C3 C 0.8535(4) 0.22103(10) 1.1456(2) 0.0233(7) Uani 1 1 d .
H3 H 0.8996 0.2590 1.1736 0.028 Uiso 1 1 calc R
C4 C 0.8097(4) 0.17783(10) 1.22483(19) 0.0235(7) Uani 1 1 d .
H4 H 0.8207 0.1869 1.3059 0.028 Uiso 1 1 calc R
C5 C 0.7505(4) 0.12227(10) 1.18420(18) 0.0190(7) Uani 1 1 d .
H5 H 0.7238 0.0924 1.2382 0.023 Uiso 1 1 calc R
C6 C 0.7285(4) 0.10838(9) 1.06387(18) 0.0157(6) Uani 1 1 d .
C7 C 0.6969(4) 0.04578(9) 1.02998(19) 0.0162(6) Uani 1 1 d .
H7 H 0.6979 0.0170 1.0912 0.019 Uiso 1 1 calc R
C8 C 0.6847(4) -0.04056(9) 0.90885(19) 0.0181(6) Uani 1 1 d .
H8A H 0.5847 -0.0562 0.8555 0.022 Uiso 1 1 calc R
H8B H 0.6891 -0.0615 0.9849 0.022 Uiso 1 1 calc R
C9 C 0.8483(4) -0.05216(10) 0.85785(19) 0.0200(7) Uani 1 1 d .
H9A H 0.8690 -0.0965 0.8578 0.024 Uiso 1 1 calc R
H9B H 0.9450 -0.0334 0.9097 0.024 Uiso 1 1 calc R
C10 C 0.8496(4) -0.02826(10) 0.73420(19) 0.0201(7) Uani 1 1 d .
H10A H 0.9550 -0.0434 0.7061 0.024 Uiso 1 1 calc R
H10B H 0.7505 -0.0463 0.6834 0.024 Uiso 1 1 calc R
C11 C 1.0011(4) 0.06623(11) 0.7818(2) 0.0221(7) Uani 1 1 d .
H11A H 1.0047 0.0587 0.8656 0.033 Uiso 1 1 calc R
H11B H 1.0016 0.1101 0.7676 0.033 Uiso 1 1 calc R
H11C H 1.1018 0.0478 0.7547 0.033 Uiso 1 1 calc R
C12 C 0.8466(4) 0.04748(10) 0.58965(19) 0.0230(7) Uani 1 1 d .
H12A H 0.7573 0.0211 0.5465 0.028 Uiso 1 1 calc R
H12B H 0.9593 0.0331 0.5717 0.028 Uiso 1 1 calc R
C13 C 0.8187(4) 0.11209(11) 0.5433(2) 0.0236(8) Uani 1 1 d .
H13A H 0.8895 0.1400 0.5972 0.028 Uiso 1 1 calc R
H13B H 0.8601 0.1147 0.4664 0.028 Uiso 1 1 calc R
C14 C 0.6354(4) 0.13338(11) 0.52941(19) 0.0233(7) Uani 1 1 d .
H14A H 0.6248 0.1710 0.4821 0.028 Uiso 1 1 calc R
H14B H 0.5612 0.1022 0.4862 0.028 Uiso 1 1 calc R
C15 C 0.5034(4) 0.19703(10) 0.6550(2) 0.0205(7) Uani 1 1 d .
H15 H 0.5087 0.2258 0.5943 0.025 Uiso 1 1 calc R
C16 C 0.4178(4) 0.21656(10) 0.7505(2) 0.0205(7) Uani 1 1 d .
C17 C 0.3683(4) 0.27787(11) 0.7529(2) 0.0257(7) Uani 1 1 d .
H17 H 0.4010 0.3049 0.6959 0.031 Uiso 1 1 calc R
C18 C 0.2741(5) 0.29962(10) 0.8352(2) 0.0272(8) Uani 1 1 d .
H18 H 0.2449 0.3414 0.8366 0.033 Uiso 1 1 calc R
C19 C 0.2219(4) 0.25977(11) 0.9165(2) 0.0262(7) Uani 1 1 d .
H19 H 0.1563 0.2745 0.9735 0.031 Uiso 1 1 calc R
C20 C 0.2646(4) 0.19901(10) 0.9151(2) 0.0222(7) Uani 1 1 d .
H20 H 0.2248 0.1724 0.9701 0.027 Uiso 1 1 calc R
C21 C 0.3649(4) 0.17583(10) 0.83484(19) 0.0184(6) Uani 1 1 d .

loop_
_atom_site_aniso_label
_atom_site_aniso_U_11
_atom_site_aniso_U_22
_atom_site_aniso_U_33
_atom_site_aniso_U_23
_atom_site_aniso_U_13
_atom_site_aniso_U_12
Fe1 0.0173(3) 0.01493(16) 0.01397(17) 0.00058(11) 0.00104(16) 0.00029(14)
Cl1 0.0234(5) 0.0227(3) 0.0210(3) -0.0031(2) -0.0013(3) -0.0034(3)
O1 0.0226(15) 0.0175(7) 0.0126(7) 0.0002(6) 0.0037(7) -0.0016(7)
O2 0.0247(15) 0.0155(7) 0.0211(8) 0.0016(6) 0.0065(8) 0.0013(7)
N1 0.0203(18) 0.0132(8) 0.0170(9) 0.0000(7) 0.0018(9) 0.0006(8)
N2 0.0183(17) 0.0185(9) 0.0134(8) -0.0009(7) 0.0028(8) -0.0010(9)
N3 0.0191(18) 0.0210(9) 0.0163(9) 0.0007(7) 0.0011(9) 0.0006(9)
C1 0.014(2) 0.0169(10) 0.0164(10) -0.0007(8) 0.0019(10) 0.0024(10)
C2 0.025(2) 0.0181(10) 0.0213(11) 0.0013(9) 0.0008(11) -0.0038(10)
C3 0.029(2) 0.0172(10) 0.0239(12) -0.0044(9) 0.0028(12) -0.0034(11)
C4 0.027(2) 0.0251(11) 0.0177(11) -0.0042(9) 0.0012(11) -0.0008(12)
C5 0.022(2) 0.0198(10) 0.0154(10) 0.0005(8) 0.0023(10) 0.0012(11)
C6 0.015(2) 0.0166(10) 0.0160(10) 0.0000(8) 0.0017(10) 0.0012(10)
C7 0.015(2) 0.0166(10) 0.0169(10) 0.0018(8) 0.0021(10) 0.0007(10)
C8 0.018(2) 0.0158(10) 0.0206(11) -0.0012(8) 0.0026(11) -0.0001(10)
C9 0.019(2) 0.0159(10) 0.0245(12) 0.0013(9) 0.0024(11) 0.0032(10)
C10 0.023(2) 0.0177(10) 0.0203(11) -0.0023(8) 0.0055(11) 0.0032(11)
C11 0.017(2) 0.0259(11) 0.0230(12) -0.0010(9) 0.0020(11) -0.0008(11)
C12 0.029(2) 0.0231(11) 0.0181(11) -0.0021(9) 0.0071(11) 0.0030(11)
C13 0.027(3) 0.0298(12) 0.0159(10) 0.0032(9) 0.0079(11) 0.0036(12)
C14 0.026(2) 0.0288(12) 0.0151(10) 0.0029(9) 0.0031(11) 0.0010(12)
C15 0.017(2) 0.0245(11) 0.0194(11) 0.0068(9) -0.0005(10) 0.0005(11)
C16 0.019(2) 0.0202(10) 0.0220(11) 0.0037(9) 0.0015(11) 0.0029(11)
C17 0.027(2) 0.0210(11) 0.0284(12) 0.0053(10) 0.0001(12) 0.0012(11)
C18 0.025(2) 0.0177(10) 0.0375(14) -0.0013(10) 0.0013(13) 0.0047(11)
C19 0.022(2) 0.0265(12) 0.0294(13) -0.0053(10) 0.0023(12) 0.0026(12)
C20 0.020(2) 0.0225(11) 0.0244(12) 0.0001(9) 0.0040(11) -0.0015(11)
C21 0.015(2) 0.0197(10) 0.0203(11) -0.0010(9) 0.0002(10) 0.0011(10)

loop_
_atom_type_symbol
_atom_type_description
_atom_type_scat_dispersion_real
_atom_type_scat_dispersion_imag
_atom_type_scat_source
C C .0033 .0016 'International Tables Vol C Tables 4.2.6.8 and 6.1.1.4'
H H .0000 .0000 'International Tables Vol C Tables 4.2.6.8 and 6.1.1.4'
N N .0061 .0033 'International Tables Vol C Tables 4.2.6.8 and 6.1.1.4'
O O .0106 .0060 'International Tables Vol C Tables 4.2.6.8 and 6.1.1.4'
Cl Cl .1484 .1585 'International Tables Vol C Tables 4.2.6.8 and 6.1.1.4'
Fe Fe .3463 .8444 'International Tables Vol C Tables 4.2.6.8 and 6.1.1.4'

loop_
_geom_angle_atom_site_label_1
_geom_angle_atom_site_label_2
_geom_angle_atom_site_label_3
_geom_angle
O2 Fe1 O1 89.63(9)
O2 Fe1 N1 94.77(8)
O1 Fe1 N1 86.02(7)
O2 Fe1 N3 89.24(8)
O1 Fe1 N3 86.95(7)
N1 Fe1 N3 171.88(9)
O2 Fe1 N2 178.30(6)
O1 Fe1 N2 89.98(9)
N1 Fe1 N2 83.55(8)
N3 Fe1 N2 92.40(8)
O2 Fe1 Cl1 91.69(7)
O1 Fe1 Cl1 178.30(6)
N1 Fe1 Cl1 94.93(6)
N3 Fe1 Cl1 92.00(6)
N2 Fe1 Cl1 88.73(7)
C1 O1 Fe1 127.01(16)
C21 O2 Fe1 125.76(17)
C7 N1 C8 117.05(18)
C7 N1 Fe1 122.32(14)
C8 N1 Fe1 120.62(13)
C11 N2 C12 108.3(2)
C11 N2 C10 108.5(2)
C12 N2 C10 104.05(16)
C11 N2 Fe1 109.93(15)
C12 N2 Fe1 113.10(17)
C10 N2 Fe1 112.64(17)
C15 N3 C14 117.57(19)
C15 N3 Fe1 119.89(17)
C14 N3 Fe1 122.51(15)
O1 C1 C2 119.2(2)
O1 C1 C6 123.11(19)
C2 C1 C6 117.65(19)
C3 C2 C1 121.3(2)
C2 C3 C4 120.8(2)
C5 C4 C3 119.2(2)
C4 C5 C6 121.4(2)
C5 C6 C1 119.7(2)
C5 C6 C7 117.81(19)
C1 C6 C7 121.60(19)
N1 C7 C6 126.18(19)
N1 C8 C9 108.2(2)
C8 C9 C10 115.2(2)
N2 C10 C9 117.35(17)
N2 C12 C13 115.96(19)
C14 C13 C12 114.7(2)
N3 C14 C13 113.10(19)
N3 C15 C16 127.7(2)
C17 C16 C21 118.8(3)
C17 C16 C15 117.6(2)
C21 C16 C15 123.3(2)
C18 C17 C16 121.8(2)
C17 C18 C19 119.2(2)
C20 C19 C18 120.6(3)
C19 C20 C21 121.5(2)
O2 C21 C20 120.0(2)
O2 C21 C16 121.9(2)
C20 C21 C16 118.0(2)

loop_
_geom_bond_atom_site_label_1
_geom_bond_atom_site_label_2
_geom_bond_distance
Fe1 O2 1.937(2)
Fe1 O1 1.9631(17)
Fe1 N1 2.0988(18)
Fe1 N3 2.0997(19)
Fe1 N2 2.313(3)
Fe1 Cl1 2.3567(9)
O1 C1 1.313(2)
O2 C21 1.321(3)
N1 C7 1.288(3)
N1 C8 1.473(3)
N2 C11 1.483(4)
N2 C12 1.491(3)
N2 C10 1.502(3)
N3 C15 1.285(3)
N3 C14 1.474(3)
C1 C2 1.409(3)
C1 C6 1.421(3)
C2 C3 1.382(3)
C3 C4 1.398(3)
C4 C5 1.369(3)
C5 C6 1.411(3)
C6 C7 1.446(3)
C8 C9 1.511(4)
C9 C10 1.525(3)
C12 C13 1.527(3)
C13 C14 1.502(5)
C15 C16 1.439(4)
C16 C17 1.408(3)
C16 C21 1.430(3)
C17 C18 1.373(4)
C18 C19 1.390(4)
C19 C20 1.382(3)
C20 C21 1.397(4)
